data_4002747
loop_
_publ_author_name
'Jeong, Seok'
'Kim, Dongwook'
'Park, Jeongin'
'Shin, Sunyoung'
'Kim, Hyehyun'
'Jeong, Gyoung Hwa'
'Moon, Dohyun'
'Moon, Hoi Ri'
'Lah, Myoung Soo'

_publ_section_title
;
 Topology Conversions of Non-Interpenetrated Metal--Organic Frameworks to
 Doubly Interpenetrated Metal--Organic Frameworks
;
_journal_issue 9
_journal_name_full 'Chemistry of Materials'
_journal_page_first 3899
_journal_paper_doi 10.1021/acs.chemmater.6b05277
_journal_volume 29
_journal_year 2017
_chemical_formula_sum 'C57 H36 N12 Ni3 O18'
_chemical_formula_weight 1353.11
_space_group_crystal_system monoclinic
_space_group_IT_number 8
_space_group_name_Hall 'C -2y'
_space_group_name_H-M_alt 'C 1 m 1'
_symmetry_space_group_name_Hall 'C -2y'
_symmetry_space_group_name_H-M 'C 1 m 1'
_atom_sites_solution_hydrogens geom
_audit_creation_method SHELXL-2014/7
_cell_angle_alpha 90
_cell_angle_beta 95.57(3)
_cell_angle_gamma 90
_cell_formula_units_Z 2
_cell_length_a 16.384(3)
_cell_length_b 28.376(6)
_cell_length_c 13.079(3)
_cell_measurement_reflns_used 7852
_cell_measurement_temperature 173(2)
_cell_measurement_theta_max 24.000
_cell_measurement_theta_min 3.005
_cell_volume 6052(2)
_computing_cell_refinement 'Rigaku Rapid Auto'
_computing_data_collection 'Rigaku Rapid Auto'
_computing_data_reduction 'Rigaku Rapid Auto'
_computing_molecular_graphics 'Diamond 3'
_computing_publication_material WinGX
_computing_structure_refinement SHELXL
_computing_structure_solution SHELXS
_diffrn_ambient_temperature 173(2)
_diffrn_measured_fraction_theta_full 0.993
_diffrn_measured_fraction_theta_max 0.993
_diffrn_measurement_device_type 'imaging plate'
_diffrn_measurement_method 'omega scans'
_diffrn_radiation_type MoK\a
_diffrn_radiation_wavelength 0.71073
_diffrn_reflns_av_R_equivalents 0.2363
_diffrn_reflns_av_unetI/netI 0.2351
_diffrn_reflns_Laue_measured_fraction_full 0.993
_diffrn_reflns_Laue_measured_fraction_max 0.993
_diffrn_reflns_limit_h_max 18
_diffrn_reflns_limit_h_min -18
_diffrn_reflns_limit_k_max 32
_diffrn_reflns_limit_k_min -32
_diffrn_reflns_limit_l_max 14
_diffrn_reflns_limit_l_min -14
_diffrn_reflns_number 18603
_diffrn_reflns_point_group_measured_fraction_full 0.993
_diffrn_reflns_point_group_measured_fraction_max 0.993
_diffrn_reflns_theta_full 24.000
_diffrn_reflns_theta_max 24.000
_diffrn_reflns_theta_min 3.005
_diffrn_source 'fine-focus sealed tube'
_exptl_absorpt_coefficient_mu 0.503
_exptl_absorpt_correction_T_max 0.951
_exptl_absorpt_correction_T_min 0.864
_exptl_absorpt_correction_type multi-scan
_exptl_absorpt_process_details 'Rigaku Rapid Auto'
_exptl_crystal_colour orange
_exptl_crystal_density_diffrn 0.743
_exptl_crystal_description plate
_exptl_crystal_F_000 1380
_exptl_crystal_size_max 0.300
_exptl_crystal_size_mid 0.290
_exptl_crystal_size_min 0.100
_refine_diff_density_max 1.221
_refine_diff_density_min -0.977
_refine_diff_density_rms 0.111
_refine_ls_abs_structure_details
;
 Refined as an inversion twin.
;
_refine_ls_abs_structure_Flack 0.30(7)
_refine_ls_extinction_method none
_refine_ls_goodness_of_fit_ref 1.016
_refine_ls_hydrogen_treatment constr
_refine_ls_matrix_type full
_refine_ls_number_parameters 386
_refine_ls_number_reflns 8954
_refine_ls_number_restraints 542
_refine_ls_restrained_S_all 1.049
_refine_ls_R_factor_all 0.2243
_refine_ls_R_factor_gt 0.1322
_refine_ls_shift/su_max 0.001
_refine_ls_shift/su_mean 0.000
_refine_ls_structure_factor_coef Fsqd
_refine_ls_weighting_details 'w=1/[\s^2^(Fo^2^)+(0.2000P)^2^] where P=(Fo^2^+2Fc^2^)/3'
_refine_ls_weighting_scheme calc
_refine_ls_wR_factor_gt 0.3130
_refine_ls_wR_factor_ref 0.3923
_reflns_Friedel_coverage 0.997
_reflns_Friedel_fraction_full 0.993
_reflns_Friedel_fraction_max 0.993
_reflns_number_gt 3897
_reflns_number_total 8954
_reflns_threshold_expression 'I > 2\s(I)'
_cod_data_source_file cm6b05277_si_002.cif
_cod_data_source_block l15_053mono_sq
_cod_depositor_comments 'Adding full bibliography for 4002747--4002748.cif.'
_cod_database_code 4002747
_shelx_shelxl_version_number 2014/7
_shelx_space_group_comment
;
The symmetry employed for this shelxl refinement is uniquely defined
by the following loop, which should always be used as a source of
symmetry information in preference to the above space-group names.
They are only intended as comments.
;

loop_
_space_group_symop_operation_xyz
'x, y, z'
'x, -y, z'
'x+1/2, y+1/2, z'
'x+1/2, -y+1/2, z'

loop_
_atom_site_label
_atom_site_type_symbol
_atom_site_fract_x
_atom_site_fract_y
_atom_site_fract_z
_atom_site_U_iso_or_equiv
_atom_site_adp_type
_atom_site_occupancy
_atom_site_site_symmetry_order
_atom_site_calc_flag
_atom_site_refinement_flags_posn
_atom_site_refinement_flags_adp
_atom_site_refinement_flags_occupancy
Ni1 Ni 0.52179(16) 0.66060(9) 0.5122(3) 0.0777(12) Uani 1 1 d . . .
Ni2 Ni 0.50204(18) 1.0000 0.5120(3) 0.0658(14) Uani 1 2 d S T P
O1 O 0.5728(7) 0.7217(4) 0.5072(12) 0.064(4) Uani 1 1 d . . .
O2 O 0.4811(10) 0.7808(7) 0.5128(18) 0.121(7) Uani 1 1 d . U .
O3 O 0.5695(8) 0.9425(5) 0.5108(11) 0.061(4) Uani 1 1 d . U .
O4 O 0.7012(11) 0.9610(6) 0.518(2) 0.136(7) Uani 1 1 d . U .
O5 O 0.8989(9) 0.8347(5) 0.5147(13) 0.074(4) Uani 1 1 d . U .
O6 O 0.8635(10) 0.7609(6) 0.514(2) 0.137(8) Uani 1 1 d . U .
C1 C 0.6192(6) 0.7993(3) 0.5088(8) 0.033(3) Uani 1 1 d G U .
C2 C 0.5990(5) 0.8469(3) 0.5092(8) 0.035(3) Uani 1 1 d G U .
H2 H 0.5433 0.8563 0.5086 0.042 Uiso 1 1 calc R U .
C3 C 0.6604(7) 0.8808(3) 0.5103(9) 0.043(4) Uani 1 1 d DG U .
C4 C 0.7419(6) 0.8671(3) 0.5112(9) 0.049(4) Uani 1 1 d G U .
H4 H 0.7838 0.8903 0.5120 0.058 Uiso 1 1 calc R U .
C5 C 0.7621(5) 0.8195(4) 0.5108(9) 0.045(4) Uani 1 1 d DG U .
C6 C 0.7007(6) 0.7856(3) 0.5097(9) 0.036(3) Uani 1 1 d G U .
H6 H 0.7145 0.7531 0.5095 0.043 Uiso 1 1 calc R U .
C7 C 0.5587(17) 0.7639(9) 0.5094(16) 0.087(8) Uani 1 1 d . U .
C8 C 0.6405(17) 0.9285(7) 0.5124(16) 0.083(8) Uani 1 1 d D U .
C9 C 0.8489(12) 0.8034(7) 0.5125(19) 0.072(7) Uani 1 1 d D U .
O7 O 0.3942(7) 0.9626(4) 0.5189(11) 0.052(3) Uani 1 1 d D U .
O8 O 0.1339(8) 0.8770(4) 0.5129(12) 0.058(4) Uani 1 1 d D U .
O9 O 0.0192(9) 0.9136(4) 0.5153(14) 0.075(4) Uani 1 1 d D U .
C10 C 0.3549(11) 1.0000 0.5146(16) 0.024(4) Uani 1 2 d DS TU P
C11 C 0.2676(11) 1.0000 0.5178(15) 0.022(4) Uani 1 2 d DS TU P
C12 C 0.2263(9) 0.9601(5) 0.5191(11) 0.029(3) Uani 1 1 d . U .
H12 H 0.2567 0.9315 0.5241 0.035 Uiso 1 1 calc R U .
C13 C 0.1375(10) 0.9570(5) 0.5135(12) 0.034(3) Uani 1 1 d D U .
C14 C 0.1000(14) 1.0000 0.5153(16) 0.030(4) Uani 1 2 d S TU P
H14 H 0.0423 1.0000 0.5181 0.036 Uiso 1 2 calc R U P
C15 C 0.0955(10) 0.9128(6) 0.5146(14) 0.051(4) Uani 1 1 d D U .
N1A N 0.5367(12) 0.6596(5) 0.6656(13) 0.081(6) Uani 1 1 d G U .
C1A C 0.6009(12) 0.6826(7) 0.722(2) 0.148(10) Uani 1 1 d G U .
H1A H 0.6410 0.6989 0.6884 0.178 Uiso 1 1 calc R U .
C2A C 0.6065(16) 0.6815(9) 0.829(2) 0.179(11) Uani 1 1 d G U .
H2A H 0.6504 0.6972 0.8680 0.215 Uiso 1 1 calc R U .
C3A C 0.548(2) 0.6576(10) 0.8790(13) 0.178(11) Uani 1 1 d DG U .
C4A C 0.4836(17) 0.6347(9) 0.8221(18) 0.165(11) Uani 1 1 d G U .
H4A H 0.4434 0.6183 0.8562 0.198 Uiso 1 1 calc R U .
C5A C 0.4780(12) 0.6357(7) 0.7154(18) 0.130(9) Uani 1 1 d G U .
H5A H 0.4341 0.6200 0.6765 0.156 Uiso 1 1 calc R U .
N3A N 0.562(2) 0.6647(13) 0.991(2) 0.202(13) Uani 1 1 d D U .
N4A N 0.493(2) 0.6598(13) 1.031(2) 0.198(13) Uani 1 1 d D U .
N2A N 0.5087(13) 0.6617(6) 1.3552(13) 0.089(6) Uani 1 1 d G U .
C6A C 0.5700(12) 0.6814(7) 1.3024(19) 0.136(9) Uani 1 1 d G U .
H6A H 0.6155 0.6966 1.3392 0.163 Uiso 1 1 calc R U .
C7A C 0.5647(17) 0.6789(9) 1.196(2) 0.167(11) Uani 1 1 d G U .
H7A H 0.6066 0.6924 1.1598 0.200 Uiso 1 1 calc R U .
C8A C 0.498(2) 0.6567(9) 1.1421(13) 0.178(11) Uani 1 1 d DG U .
C9A C 0.4368(15) 0.6370(9) 1.1949(19) 0.175(11) Uani 1 1 d G U .
H9A H 0.3913 0.6219 1.1581 0.211 Uiso 1 1 calc R U .
C10A C 0.4421(12) 0.6395(7) 1.301(2) 0.142(10) Uani 1 1 d G U .
H10A H 0.4003 0.6261 1.3375 0.170 Uiso 1 1 calc R U .
N5A N 0.5117(16) 1.0000 0.651(3) 0.100(9) Uani 1 2 d DS TU P
C11A C 0.5144(15) 0.9640(11) 0.715(3) 0.158(11) Uani 1 1 d D U .
H11A H 0.5121 0.9342 0.6822 0.189 Uiso 1 1 calc R U .
C12A C 0.520(2) 0.9614(12) 0.816(3) 0.182(12) Uani 1 1 d D U .
H12A H 0.5172 0.9315 0.8482 0.218 Uiso 1 1 calc R U .
C13A C 0.529(4) 1.0000 0.875(4) 0.185(14) Uani 1 2 d DS TU P
N6A N 0.4938(16) 1.0000 1.362(2) 0.089(9) Uani 1 2 d DS TU P
C14A C 0.4870(14) 0.9624(10) 1.303(2) 0.136(10) Uani 1 1 d D U .
H14A H 0.4887 0.9328 1.3370 0.163 Uiso 1 1 calc R U .
C15A C 0.478(2) 0.9615(12) 1.201(2) 0.175(12) Uani 1 1 d D U .
H15A H 0.4688 0.9319 1.1674 0.211 Uiso 1 1 calc R U .
C16A C 0.481(4) 1.0000 1.142(4) 0.179(14) Uani 1 2 d DS TU P
N7A N 0.547(3) 1.0000 0.982(4) 0.203(14) Uani 1 2 d DS TU P
N8A N 0.482(3) 1.0000 1.033(4) 0.204(14) Uani 1 2 d DS TU P

loop_
_atom_site_aniso_label
_atom_site_aniso_U_11
_atom_site_aniso_U_22
_atom_site_aniso_U_33
_atom_site_aniso_U_23
_atom_site_aniso_U_13
_atom_site_aniso_U_12
Ni1 0.0119(14) 0.0610(16) 0.162(3) -0.004(2) 0.0174(16) -0.0020(13)
Ni2 0.016(2) 0.055(2) 0.128(4) 0.000 0.016(2) 0.000
O1 0.027(8) 0.020(6) 0.144(13) 0.004(7) 0.008(8) -0.015(5)
O2 0.045(9) 0.118(11) 0.203(13) -0.005(11) 0.022(9) 0.003(8)
O3 0.039(7) 0.076(8) 0.070(8) 0.004(7) 0.011(6) 0.041(6)
O4 0.029(9) 0.081(11) 0.30(2) -0.002(13) 0.019(11) 0.003(8)
O5 0.031(7) 0.094(9) 0.096(9) -0.003(8) 0.005(7) -0.032(7)
O6 0.039(10) 0.060(10) 0.32(2) -0.003(12) 0.039(12) 0.005(8)
C1 0.040(7) 0.045(6) 0.013(6) -0.001(6) 0.001(5) 0.006(6)
C2 0.036(7) 0.047(6) 0.021(6) 0.004(6) 0.004(5) 0.021(6)
C3 0.043(7) 0.057(7) 0.031(7) 0.004(6) 0.004(6) 0.012(6)
C4 0.039(7) 0.065(7) 0.042(7) 0.004(6) 0.009(6) 0.013(6)
C5 0.041(7) 0.060(7) 0.033(7) 0.006(6) 0.002(6) 0.004(6)
C6 0.035(7) 0.045(7) 0.027(6) 0.005(6) -0.003(6) -0.004(6)
C7 0.057(11) 0.094(13) 0.109(13) 0.000(11) 0.012(10) -0.003(10)
C8 0.077(13) 0.080(12) 0.093(13) 0.000(11) 0.010(11) -0.004(10)
C9 0.066(12) 0.050(10) 0.100(13) -0.007(10) 0.010(10) 0.035(9)
O7 0.025(6) 0.064(7) 0.067(7) -0.006(6) 0.000(5) 0.000(5)
O8 0.048(8) 0.031(5) 0.095(8) 0.001(6) 0.010(6) -0.007(5)
O9 0.037(7) 0.070(6) 0.118(8) 0.002(8) 0.011(6) -0.011(6)
C10 0.019(7) 0.028(7) 0.023(7) 0.000 -0.003(6) 0.000
C11 0.023(7) 0.028(7) 0.013(7) 0.000 -0.005(6) 0.000
C12 0.031(6) 0.035(6) 0.021(6) -0.001(6) 0.003(5) 0.008(5)
C13 0.030(5) 0.040(5) 0.032(5) -0.002(5) 0.000(4) 0.001(4)
C14 0.027(7) 0.037(6) 0.024(7) 0.000 0.000(5) 0.000
C15 0.029(6) 0.052(6) 0.073(7) 0.000(6) 0.012(6) 0.007(6)
N1A 0.072(12) 0.053(10) 0.124(14) 0.019(9) 0.036(10) 0.001(8)
C1A 0.130(17) 0.163(16) 0.154(18) 0.018(15) 0.026(15) -0.004(15)
C2A 0.167(18) 0.195(18) 0.176(19) 0.016(16) 0.018(16) -0.012(16)
C3A 0.176(17) 0.199(17) 0.161(17) 0.018(15) 0.025(15) -0.015(15)
C4A 0.152(18) 0.181(17) 0.164(18) 0.010(16) 0.028(16) -0.011(16)
C5A 0.118(16) 0.127(15) 0.149(17) 0.009(15) 0.036(14) -0.010(14)
N3A 0.21(2) 0.22(2) 0.17(2) 0.005(18) 0.035(18) -0.008(18)
N4A 0.20(2) 0.23(2) 0.17(2) -0.008(18) 0.021(19) -0.002(18)
N2A 0.068(13) 0.073(11) 0.129(14) -0.018(10) 0.022(11) 0.001(9)
C6A 0.109(16) 0.156(16) 0.145(17) -0.013(15) 0.030(15) -0.015(14)
C7A 0.151(18) 0.183(17) 0.168(18) -0.014(16) 0.023(16) -0.021(16)
C8A 0.176(17) 0.201(17) 0.162(17) -0.013(15) 0.034(15) -0.011(15)
C9A 0.163(18) 0.194(18) 0.173(19) -0.003(17) 0.036(16) -0.014(16)
C10A 0.125(17) 0.138(16) 0.162(17) 0.002(15) 0.009(15) -0.015(15)
N5A 0.048(14) 0.101(17) 0.16(2) 0.000 0.063(14) 0.000
C11A 0.138(17) 0.162(18) 0.176(19) 0.006(15) 0.030(16) -0.004(15)
C12A 0.174(19) 0.187(19) 0.18(2) 0.016(16) 0.013(17) 0.008(16)
C13A 0.18(2) 0.19(2) 0.18(2) 0.000 0.015(18) 0.000
N6A 0.054(15) 0.085(15) 0.127(19) 0.000 0.009(14) 0.000
C14A 0.117(16) 0.141(17) 0.148(18) -0.008(15) 0.012(15) 0.002(14)
C15A 0.169(18) 0.177(18) 0.181(19) -0.005(16) 0.014(17) 0.015(15)
C16A 0.18(2) 0.19(2) 0.16(2) 0.000 0.026(18) 0.000
N7A 0.20(2) 0.221(19) 0.19(2) 0.000 0.020(18) 0.000
N8A 0.20(2) 0.227(19) 0.18(2) 0.000 0.021(18) 0.000

loop_
_atom_type_symbol
_atom_type_description
_atom_type_scat_dispersion_real
_atom_type_scat_dispersion_imag
_atom_type_scat_source
C C 0.0033 0.0016 'International Tables Vol C Tables 4.2.6.8 and 6.1.1.4'
H H 0.0000 0.0000 'International Tables Vol C Tables 4.2.6.8 and 6.1.1.4'
N N 0.0061 0.0033 'International Tables Vol C Tables 4.2.6.8 and 6.1.1.4'
O O 0.0106 0.0060 'International Tables Vol C Tables 4.2.6.8 and 6.1.1.4'
Ni Ni 0.3393 1.1124 'International Tables Vol C Tables 4.2.6.8 and 6.1.1.4'

loop_
_geom_angle_atom_site_label_1
_geom_angle_atom_site_label_2
_geom_angle_atom_site_label_3
_geom_angle
_geom_angle_site_symmetry_1
_geom_angle_site_symmetry_3
O1 Ni1 N1A 92.0(7) . .
O1 Ni1 O5 112.1(6) . 4_465
N1A Ni1 O5 90.5(7) . 4_465
O1 Ni1 N2A 87.4(7) . 1_554
N1A Ni1 N2A 179.0(10) . 1_554
O5 Ni1 N2A 90.4(8) 4_465 1_554
O1 Ni1 O9 155.4(6) . 4_565
N1A Ni1 O9 88.1(7) . 4_565
O5 Ni1 O9 92.5(6) 4_465 4_565
N2A Ni1 O9 92.0(7) 1_554 4_565
O1 Ni1 O8 94.3(5) . 4_565
N1A Ni1 O8 88.1(7) . 4_565
O5 Ni1 O8 153.6(6) 4_465 4_565
N2A Ni1 O8 91.1(7) 1_554 4_565
O9 Ni1 O8 61.1(5) 4_565 4_565
O1 Ni1 C15 124.0(6) . 4_565
N1A Ni1 C15 87.9(6) . 4_565
O5 Ni1 C15 123.8(6) 4_465 4_565
N2A Ni1 C15 91.7(6) 1_554 4_565
O9 Ni1 C15 31.3(4) 4_565 4_565
O8 Ni1 C15 29.8(4) 4_565 4_565
N5A Ni2 N6A 179.0(12) . 1_554
N5A Ni2 O3 90.8(6) . .
N6A Ni2 O3 88.6(6) 1_554 .
N5A Ni2 O3 90.8(6) . 2_575
N6A Ni2 O3 88.6(6) 1_554 2_575
O3 Ni2 O3 111.6(9) . 2_575
N5A Ni2 O7 87.0(8) . 2_575
N6A Ni2 O7 93.9(8) 1_554 2_575
O3 Ni2 O7 155.0(5) . 2_575
O3 Ni2 O7 93.3(5) 2_575 2_575
N5A Ni2 O7 87.0(8) . .
N6A Ni2 O7 93.9(8) 1_554 .
O3 Ni2 O7 93.3(5) . .
O3 Ni2 O7 155.0(5) 2_575 .
O7 Ni2 O7 61.7(7) 2_575 .
N5A Ni2 C10 88.6(10) . .
N6A Ni2 C10 92.4(9) 1_554 .
O3 Ni2 C10 124.2(4) . .
O3 Ni2 C10 124.2(4) 2_575 .
O7 Ni2 C10 30.9(3) 2_575 .
O7 Ni2 C10 30.9(3) . .
C7 O1 Ni1 142.9(16) . .
C8 O3 Ni2 143.0(16) . .
C9 O5 Ni1 136.4(14) . 4_565
C2 C1 C6 120.0 . .
C2 C1 C7 121.6(13) . .
C6 C1 C7 118.4(13) . .
C1 C2 C3 120.0 . .
C4 C3 C2 120.0 . .
C4 C3 C8 119.8(14) . .
C2 C3 C8 120.2(14) . .
C5 C4 C3 120.0 . .
C4 C5 C6 120.0 . .
C4 C5 C9 121.6(11) . .
C6 C5 C9 118.4(11) . .
C5 C6 C1 120.0 . .
O1 C7 O2 122(2) . .
O1 C7 C1 124(2) . .
O2 C7 C1 114(2) . .
O3 C8 O4 118.1(18) . .
O3 C8 C3 122(2) . .
O4 C8 C3 119(2) . .
O5 C9 O6 126(2) . .
O5 C9 C5 114.8(16) . .
O6 C9 C5 119(2) . .
C10 O7 Ni2 90.0(11) . .
C15 O8 Ni1 88.3(11) . 4_465
C15 O9 Ni1 87.6(11) . 4_465
O7 C10 O7 117.9(19) 2_575 .
O7 C10 C11 120.8(10) 2_575 .
O7 C10 C11 120.8(10) . .
O7 C10 Ni2 59.1(9) 2_575 .
O7 C10 Ni2 59.1(10) . .
C11 C10 Ni2 179.1(15) . .
C12 C11 C12 118.2(19) . 2_575
C12 C11 C10 120.9(9) . .
C12 C11 C10 120.9(9) 2_575 .
C11 C12 C13 124.3(14) . .
C14 C13 C15 124.4(15) . .
C14 C13 C12 113.2(14) . .
C15 C13 C12 122.2(14) . .
C13 C14 C13 126(2) 2_575 .
O8 C15 O9 123.0(17) . .
O8 C15 C13 119.3(15) . .
O9 C15 C13 117.7(15) . .
O8 C15 Ni1 61.9(9) . 4_465
O9 C15 Ni1 61.1(9) . 4_465
C13 C15 Ni1 178.2(13) . 4_465
C1A N1A C5A 120.0 . .
C1A N1A Ni1 122.9(13) . .
C5A N1A Ni1 117.1(13) . .
C2A C1A N1A 120.0 . .
C3A C2A C1A 120.0 . .
C2A C3A C4A 120.0 . .
C2A C3A N3A 110(2) . .
C4A C3A N3A 129(2) . .
C3A C4A C5A 120.0 . .
C4A C5A N1A 120.0 . .
N4A N3A C3A 109(3) . .
N3A N4A C8A 116(3) . .
C6A N2A C10A 120.0 . .
C6A N2A Ni1 119.7(14) . 1_556
C10A N2A Ni1 120.1(14) . 1_556
C7A C6A N2A 120.0 . .
C6A C7A C8A 120.0 . .
C9A C8A C7A 120.0 . .
C9A C8A N4A 123(3) . .
C7A C8A N4A 116(3) . .
C8A C9A C10A 120.0 . .
C9A C10A N2A 120.0 . .
C11A N5A C11A 101(4) 2_575 .
C11A N5A Ni2 129.3(19) 2_575 .
C11A N5A Ni2 129.3(19) . .
C12A C11A N5A 133(3) . .
C11A C12A C13A 121(4) . .
C12A C13A C12A 110(5) . 2_575
C12A C13A N7A 125(2) . .
C12A C13A N7A 125(2) 2_575 .
C14A N6A C14A 108(4) . 2_575
C14A N6A Ni2 125.7(18) . 1_556
C14A N6A Ni2 125.7(18) 2_575 1_556
N6A C14A C15A 127(3) . .
C14A C15A C16A 123(4) . .
C15A C16A C15A 110(4) 2_575 .
C15A C16A N8A 125(2) 2_575 .
C15A C16A N8A 125(2) . .
N8A N7A C13A 114(5) . .
N7A N8A C16A 127(5) . .

loop_
_geom_bond_atom_site_label_1
_geom_bond_atom_site_label_2
_geom_bond_distance
_geom_bond_site_symmetry_2
Ni1 O1 1.927(10) .
Ni1 N1A 1.997(18) .
Ni1 O5 2.020(14) 4_465
Ni1 N2A 2.044(18) 1_554
Ni1 O9 2.107(13) 4_565
Ni1 O8 2.123(13) 4_565
Ni1 C15 2.406(16) 4_565
Ni2 N5A 1.81(4) .
Ni2 N6A 1.95(3) 1_554
Ni2 O3 1.971(11) .
Ni2 O3 1.971(11) 2_575
Ni2 O7 2.071(13) 2_575
Ni2 O7 2.071(13) .
Ni2 C10 2.414(18) .
O1 C7 1.22(3) .
O2 C7 1.36(3) .
O3 C8 1.23(3) .
O4 C8 1.35(3) .
O5 C9 1.21(2) .
O5 Ni1 2.020(14) 4_565
O6 C9 1.23(2) .
C1 C2 1.3900 .
C1 C6 1.3900 .
C1 C7 1.41(3) .
C2 C3 1.3900 .
C3 C4 1.3900 .
C3 C8 1.394(19) .
C4 C5 1.3900 .
C5 C6 1.3900 .
C5 C9 1.492(18) .
O7 C10 1.241(13) .
O8 C15 1.196(16) .
O8 Ni1 2.123(13) 4_465
O9 C15 1.252(17) .
O9 Ni1 2.108(13) 4_465
C10 O7 1.241(13) 2_575
C10 C11 1.44(2) .
C11 C12 1.321(18) .
C11 C12 1.321(18) 2_575
C12 C13 1.45(2) .
C13 C14 1.368(18) .
C13 C15 1.431(18) .
C14 C13 1.368(18) 2_575
C15 Ni1 2.406(16) 4_465
N1A C1A 1.3900 .
N1A C5A 1.3900 .
C1A C2A 1.3900 .
C2A C3A 1.3900 .
C3A C4A 1.3900 .
C3A N3A 1.48(2) .
C4A C5A 1.3900 .
N3A N4A 1.30(2) .
N4A C8A 1.45(2) .
N2A C6A 1.3900 .
N2A C10A 1.3900 .
N2A Ni1 2.044(18) 1_556
C6A C7A 1.3900 .
C7A C8A 1.3900 .
C8A C9A 1.3900 .
C9A C10A 1.3900 .
N5A C11A 1.32(2) 2_575
N5A C11A 1.32(2) .
C11A C12A 1.32(2) .
C12A C13A 1.33(2) .
C13A C12A 1.33(2) 2_575
C13A N7A 1.41(3) .
N6A C14A 1.32(2) .
N6A C14A 1.32(2) 2_575
N6A Ni2 1.95(3) 1_556
C14A C15A 1.33(2) .
C15A C16A 1.34(2) .
C16A C15A 1.34(2) 2_575
C16A N8A 1.43(3) .
N7A N8A 1.29(3) .
